data_1575496
loop_
_publ_author_name
'Yushina, I. D.'
'Matveychuk, Yu. V.'
'Bogdanov, N. E.'
'Adichtchev, S. V.'
'Krylov, A. S.'
'Stash, A. I.'
'Boldyreva, E. V.'
'Bartashevich, E. V.'

_publ_section_title
;
 Structural response of diiodobutenyl-bis-thioquinolinium triiodide to
 high pressure and theoretical study of mechanical properties
;
_journal_issue 38
_journal_name_full CrystEngComm
_journal_page_first 6283
_journal_page_last 6294
_journal_paper_doi 10.1039/D5CE00638D
_journal_volume 27
_journal_year 2025
_chemical_formula_sum 'C22 H18 I5 N2 S2'
_chemical_formula_weight 1009.00
_space_group_crystal_system monoclinic
_space_group_IT_number 15
_space_group_name_Hall '-C 2yc'
_space_group_name_H-M_alt 'C 1 2/c 1'
_atom_sites_solution_hydrogens geom
_audit_creation_method SHELXL-2018/3
_audit_update_record
;
2025-06-23 deposited with the CCDC.	2025-08-18 downloaded from the CCDC.
;
_cell_angle_alpha 90
_cell_angle_beta 98.320(9)
_cell_angle_gamma 90
_cell_formula_units_Z 4
_cell_length_a 13.3167(3)
_cell_length_b 11.0072(2)
_cell_length_c 18.382(5)
_cell_measurement_reflns_used 3552
_cell_measurement_temperature 293(2)
_cell_measurement_theta_max 27.0680
_cell_measurement_theta_min 2.4070
_cell_volume 2666.1(7)
_computing_cell_refinement 'CrysAlisPro 1.171.41.93a (Rigaku OD, 2020)'
_computing_data_collection 'CrysAlisPro 1.171.41.93a (Rigaku OD, 2020)'
_computing_data_reduction 'CrysAlisPro 1.171.41.93a (Rigaku OD, 2020)'
_computing_structure_refinement 'SHELXL-2018/3 (Sheldrick, 2018)'
_diffrn_ambient_temperature 293(2)
_diffrn_detector 'CCD plate'
_diffrn_detector_area_resol_mean 10.3457
_diffrn_detector_type Ruby
_diffrn_measured_fraction_theta_full 0.357
_diffrn_measured_fraction_theta_max 0.318
_diffrn_measurement_device 'four-circle diffractometer'
_diffrn_measurement_device_type 'Xcalibur, Ruby, Gemini ultra'
_diffrn_radiation_monochromator graphite
_diffrn_radiation_probe x-ray
_diffrn_radiation_type 'Mo K\a'
_diffrn_radiation_wavelength 0.71073
_diffrn_reflns_av_R_equivalents 0.0389
_diffrn_reflns_av_unetI/netI 0.0227
_diffrn_reflns_Laue_measured_fraction_full 0.357
_diffrn_reflns_Laue_measured_fraction_max 0.318
_diffrn_reflns_limit_h_max 17
_diffrn_reflns_limit_h_min -17
_diffrn_reflns_limit_k_max 14
_diffrn_reflns_limit_k_min -14
_diffrn_reflns_limit_l_max 9
_diffrn_reflns_limit_l_min -9
_diffrn_reflns_number 8330
_diffrn_reflns_point_group_measured_fraction_full 0.357
_diffrn_reflns_point_group_measured_fraction_max 0.318
_diffrn_reflns_theta_full 25.242
_diffrn_reflns_theta_max 28.046
_diffrn_reflns_theta_min 3.868
_diffrn_source 'fine-focus sealed X-ray tube'
_diffrn_source_type 'Enhance (Mo) X-ray Source'
_exptl_absorpt_coefficient_mu 6.004
_exptl_absorpt_correction_T_max 1.00000
_exptl_absorpt_correction_T_min 0.76302
_exptl_absorpt_correction_type multi-scan
_exptl_absorpt_process_details
;
CrysAlisPro 1.171.41.93a (Rigaku Oxford Diffraction, 2020)
Empirical absorption correction using spherical harmonics,
implemented in SCALE3 ABSPACK scaling algorithm.
;
_exptl_crystal_colour ruby-red
_exptl_crystal_density_diffrn 2.514
_exptl_crystal_description block
_exptl_crystal_F_000 1844
_exptl_crystal_size_max 0.2
_exptl_crystal_size_mid 0.1
_exptl_crystal_size_min 0.05
_refine_diff_density_max 0.550
_refine_diff_density_min -0.432
_refine_diff_density_rms 0.065
_refine_ls_extinction_method none
_refine_ls_goodness_of_fit_ref 0.867
_refine_ls_hydrogen_treatment constr
_refine_ls_matrix_type full
_refine_ls_number_parameters 141
_refine_ls_number_reflns 1031
_refine_ls_number_restraints 119
_refine_ls_restrained_S_all 0.821
_refine_ls_R_factor_all 0.0392
_refine_ls_R_factor_gt 0.0294
_refine_ls_shift/su_max 0.000
_refine_ls_shift/su_mean 0.000
_refine_ls_structure_factor_coef Fsqd
_refine_ls_weighting_details 'w=1/[\s^2^(Fo^2^)+(0.0394P)^2^+19.8186P] where P=(Fo^2^+2Fc^2^)/3'
_refine_ls_weighting_scheme calc
_refine_ls_wR_factor_gt 0.0671
_refine_ls_wR_factor_ref 0.0738
_reflns_Friedel_coverage 0.000
_reflns_number_gt 859
_reflns_number_total 1031
_reflns_threshold_expression 'I > 2\s(I)'
_cod_data_source_file d5ce00638d2.cif
_cod_data_source_block 052GPa
_cod_depositor_comments 'Adding full bibliography for 1575493--1575498.cif.'
_cod_original_sg_symbol_H-M 'C 2/c'
_cod_database_code 1575496
_shelx_shelxl_version_number 2018/3
_shelx_space_group_comment
;
The symmetry employed for this shelxl refinement is uniquely defined
by the following loop, which should always be used as a source of
symmetry information in preference to the above space-group names.
They are only intended as comments.
;
_oxdiff_exptl_absorpt_empirical_full_min 0.795
_oxdiff_exptl_absorpt_empirical_full_max 1.257
_oxdiff_exptl_absorpt_empirical_details
;
Empirical correction (ABSPACK) includes:
- Absorption correction using spherical harmonics
- Frame scaling
;

loop_
_space_group_symop_operation_xyz
'x, y, z'
'-x, y, -z+1/2'
'x+1/2, y+1/2, z'
'-x+1/2, y+1/2, -z+1/2'
'-x, -y, -z'
'x, -y, z-1/2'
'-x+1/2, -y+1/2, -z'
'x+1/2, -y+1/2, z-1/2'

loop_
_atom_site_label
_atom_site_type_symbol
_atom_site_fract_x
_atom_site_fract_y
_atom_site_fract_z
_atom_site_U_iso_or_equiv
_atom_site_adp_type
_atom_site_occupancy
_atom_site_site_symmetry_order
_atom_site_calc_flag
_atom_site_refinement_flags_posn
_atom_site_refinement_flags_adp
_atom_site_refinement_flags_occupancy
_atom_site_disorder_assembly
_atom_site_disorder_group
I1 I 0.57344(5) 0.29304(5) 0.47944(9) 0.0674(11) Uani 1 1 d . U . . .
C1 C 0.2011(6) 0.6509(7) 0.6753(12) 0.063(7) Uani 1 1 d . U . . .
H1 H 0.133271 0.670592 0.660721 0.076 Uiso 1 1 calc R U . . .
I2 I 0.500000 -0.00368(6) 0.750000 0.0703(14) Uani 1 2 d S TU P . .
I3 I 0.37117(5) -0.00757(5) 0.60786(11) 0.0861(13) Uani 1 1 d . U . . .
C10 C 0.2411(6) 0.5446(7) 0.6481(12) 0.051(7) Uani 1 1 d . U . . .
S1 S 0.52008(16) 0.38240(17) 0.6629(3) 0.058(3) Uani 1 1 d . U . . .
C11 C 0.5735(6) 0.4827(8) 0.6005(16) 0.056(5) Uani 1 1 d . U . . .
H11A H 0.561271 0.566193 0.613580 0.067 Uiso 1 1 calc R U . . .
H11B H 0.646371 0.470460 0.606237 0.067 Uiso 1 1 calc R U . . .
C12 C 0.5315(7) 0.4630(8) 0.5248(15) 0.051(4) Uani 1 1 d . U . . .
N4 N 0.4021(4) 0.5961(5) 0.7175(9) 0.054(6) Uani 1 1 d . U . . .
H4 H 0.465294 0.580243 0.731193 0.065 Uiso 1 1 calc R U . . .
C8 C 0.1812(7) 0.4610(9) 0.6005(14) 0.066(8) Uani 1 1 d . U . . .
H8 H 0.112710 0.476896 0.585618 0.079 Uiso 1 1 calc R U . . .
C9 C 0.3454(6) 0.5197(6) 0.6693(11) 0.049(6) Uani 1 1 d . U . . .
C7 C 0.2223(7) 0.3613(9) 0.5773(14) 0.074(8) Uani 1 1 d . U . . .
H7 H 0.181275 0.305284 0.549158 0.089 Uiso 1 1 calc R U . . .
C6 C 0.3275(7) 0.3386(7) 0.5948(13) 0.061(7) Uani 1 1 d . U . . .
H6 H 0.355594 0.270374 0.575677 0.074 Uiso 1 1 calc R U . . .
C3 C 0.3621(6) 0.6934(6) 0.7434(12) 0.067(7) Uani 1 1 d . U . . .
H3 H 0.402814 0.742775 0.776568 0.080 Uiso 1 1 calc R U . . .
C5 C 0.3885(5) 0.4167(6) 0.6398(11) 0.048(6) Uani 1 1 d . U . . .
C2 C 0.2601(6) 0.7251(6) 0.7227(12) 0.062(7) Uani 1 1 d . U . . .
H2 H 0.233562 0.795128 0.740811 0.074 Uiso 1 1 calc R U . . .

loop_
_atom_site_aniso_label
_atom_site_aniso_U_11
_atom_site_aniso_U_22
_atom_site_aniso_U_33
_atom_site_aniso_U_23
_atom_site_aniso_U_13
_atom_site_aniso_U_12
I1 0.0706(4) 0.0552(3) 0.080(3) 0.0026(5) 0.0234(9) 0.0154(2)
C1 0.048(4) 0.059(4) 0.09(2) 0.017(7) 0.025(7) 0.017(3)
I2 0.0607(5) 0.0451(4) 0.112(4) 0.000 0.0348(11) 0.000
I3 0.0665(4) 0.0668(4) 0.126(4) -0.0010(6) 0.0176(10) 0.0066(2)
C10 0.039(3) 0.057(4) 0.06(2) 0.017(6) 0.008(6) 0.011(3)
S1 0.0461(10) 0.0552(10) 0.075(10) 0.0045(18) 0.012(2) 0.0200(8)
C11 0.031(4) 0.063(4) 0.069(15) -0.009(7) -0.005(8) 0.000(4)
C12 0.037(5) 0.051(4) 0.065(14) -0.007(7) 0.004(8) -0.001(3)
N4 0.035(3) 0.042(3) 0.09(2) 0.006(5) 0.014(5) 0.007(2)
C8 0.040(4) 0.094(6) 0.06(3) 0.008(8) 0.002(7) 0.005(4)
C9 0.043(3) 0.045(3) 0.07(2) 0.006(5) 0.024(6) 0.003(3)
C7 0.053(4) 0.090(6) 0.08(3) -0.017(8) -0.001(8) -0.016(4)
C6 0.060(4) 0.056(4) 0.07(2) -0.001(7) 0.012(7) 0.008(3)
C3 0.055(4) 0.039(3) 0.11(2) -0.008(6) 0.019(7) 0.000(3)
C5 0.040(3) 0.050(3) 0.06(2) 0.012(6) 0.007(6) 0.011(3)
C2 0.056(4) 0.045(4) 0.09(2) 0.008(6) 0.030(7) 0.018(3)

loop_
_atom_type_symbol
_atom_type_description
_atom_type_scat_dispersion_real
_atom_type_scat_dispersion_imag
_atom_type_scat_source
C C 0.0033 0.0016 'International Tables Vol C Tables 4.2.6.8 and 6.1.1.4'
H H 0.0000 0.0000 'International Tables Vol C Tables 4.2.6.8 and 6.1.1.4'
N N 0.0061 0.0033 'International Tables Vol C Tables 4.2.6.8 and 6.1.1.4'
S S 0.1246 0.1234 'International Tables Vol C Tables 4.2.6.8 and 6.1.1.4'
I I -0.4742 1.8119 'International Tables Vol C Tables 4.2.6.8 and 6.1.1.4'

loop_
_geom_angle_atom_site_label_1
_geom_angle_atom_site_label_2
_geom_angle_atom_site_label_3
_geom_angle
_geom_angle_site_symmetry_1
_geom_angle_site_symmetry_3
_geom_angle_publ_flag
C2 C1 C10 120.9(9) . . ?
C2 C1 H1 119.5 . . ?
C10 C1 H1 119.5 . . ?
I3 I2 I3 178.32(3) . 2_656 ?
C1 C10 C9 118.1(13) . . ?
C1 C10 C8 123.1(9) . . ?
C9 C10 C8 118.8(9) . . ?
C5 S1 C11 100.5(7) . . ?
C12 C11 S1 112.8(8) . . ?
C12 C11 H11A 109.0 . . ?
S1 C11 H11A 109.0 . . ?
C12 C11 H11B 109.0 . . ?
S1 C11 H11B 109.0 . . ?
H11A C11 H11B 107.8 . . ?
C12 C12 C11 130.6(16) 5_666 . ?
C12 C12 I1 115(2) 5_666 . ?
C11 C12 I1 114.8(10) . . ?
C3 N4 C9 121.3(8) . . ?
C3 N4 H4 119.3 . . ?
C9 N4 H4 119.3 . . ?
C7 C8 C10 120.7(10) . . ?
C7 C8 H8 119.7 . . ?
C10 C8 H8 119.7 . . ?
N4 C9 C10 119.2(9) . . ?
N4 C9 C5 121.6(8) . . ?
C10 C9 C5 119.2(13) . . ?
C8 C7 C6 121.1(14) . . ?
C8 C7 H7 119.5 . . ?
C6 C7 H7 119.5 . . ?
C5 C6 C7 120.4(10) . . ?
C5 C6 H6 119.8 . . ?
C7 C6 H6 119.8 . . ?
N4 C3 C2 122.1(13) . . ?
N4 C3 H3 118.9 . . ?
C2 C3 H3 118.9 . . ?
C6 C5 C9 119.7(8) . . ?
C6 C5 S1 119.0(7) . . ?
C9 C5 S1 121.3(11) . . ?
C1 C2 C3 118.3(9) . . ?
C1 C2 H2 120.9 . . ?
C3 C2 H2 120.9 . . ?

loop_
_geom_bond_atom_site_label_1
_geom_bond_atom_site_label_2
_geom_bond_distance
_geom_bond_site_symmetry_2
_geom_bond_publ_flag
I1 C12 2.154(12) . ?
C1 C2 1.36(2) . ?
C1 C10 1.407(15) . ?
C1 H1 0.9300 . ?
I2 I3 2.9112(19) . ?
I2 I3 2.9112(19) 2_656 ?
C10 C9 1.414(13) . ?
C10 C8 1.43(2) . ?
S1 C5 1.783(8) . ?
S1 C11 1.81(2) . ?
C11 C12 1.44(4) . ?
C11 H11A 0.9700 . ?
C11 H11B 0.9700 . ?
C12 C12 1.41(4) 5_666 ?
N4 C3 1.316(12) . ?
N4 C9 1.368(18) . ?
N4 H4 0.8600 . ?
C8 C7 1.324(16) . ?
C8 H8 0.9300 . ?
C9 C5 1.413(14) . ?
C7 C6 1.413(14) . ?
C7 H7 0.9300 . ?
C6 C5 1.38(2) . ?
C6 H6 0.9300 . ?
C3 C2 1.400(13) . ?
C3 H3 0.9300 . ?
C2 H2 0.9300 . ?

loop_
_geom_torsion_atom_site_label_1
_geom_torsion_atom_site_label_2
_geom_torsion_atom_site_label_3
_geom_torsion_atom_site_label_4
_geom_torsion
_geom_torsion_site_symmetry_1
_geom_torsion_site_symmetry_2
_geom_torsion_site_symmetry_3
_geom_torsion_site_symmetry_4
_geom_torsion_publ_flag
C2 C1 C10 C9 -2(2) . . . . ?
C2 C1 C10 C8 177.5(16) . . . . ?
C5 S1 C11 C12 -56.5(9) . . . . ?
S1 C11 C12 C12 111.7(17) . . . 5_666 ?
S1 C11 C12 I1 -69.1(9) . . . . ?
C1 C10 C8 C7 -178.9(19) . . . . ?
C9 C10 C8 C7 1(3) . . . . ?
C3 N4 C9 C10 -1(2) . . . . ?
C3 N4 C9 C5 178.3(15) . . . . ?
C1 C10 C9 N4 3(2) . . . . ?
C8 C10 C9 N4 -177.0(14) . . . . ?
C1 C10 C9 C5 -176.9(15) . . . . ?
C8 C10 C9 C5 3(2) . . . . ?
C10 C8 C7 C6 -4(3) . . . . ?
C8 C7 C6 C5 4(3) . . . . ?
C9 N4 C3 C2 -1(2) . . . . ?
C7 C6 C5 C9 1(3) . . . . ?
C7 C6 C5 S1 178.0(15) . . . . ?
N4 C9 C5 C6 176.3(14) . . . . ?
C10 C9 C5 C6 -4(2) . . . . ?
N4 C9 C5 S1 -1(2) . . . . ?
C10 C9 C5 S1 178.6(12) . . . . ?
C11 S1 C5 C6 101.0(14) . . . . ?
C11 S1 C5 C9 -81.7(16) . . . . ?
C10 C1 C2 C3 0(2) . . . . ?
N4 C3 C2 C1 1(2) . . . . ?
